data_4323039
loop_
_publ_author_name
'Fernando Canales'
'M. Concepci\'on Gimeno'
'Antonio Laguna'

_publ_section_title
;
 Heterobimetallic Complexes of Gold(I) with the Tetrathiovanadate Anion.
 Crystal Structure of [VS4(AuPPh3)2{Au(PPh3)2}]
;
_journal_name_full 'Inorganic Chemistry'
_journal_page_first 5376
_journal_page_last 5379
_journal_paper_doi 10.1021/ic9712939
_journal_volume 37
_journal_year 1998
_chemical_formula_sum 'C72 H60 Au3 P4 S4 V'
_chemical_formula_weight 1819.16
_chemical_name_systematic
; 
 ? 
;
_space_group_IT_number 15
_symmetry_cell_setting monoclinic
_symmetry_space_group_name_Hall '-C 2yc'
_symmetry_space_group_name_H-M 'C 1 2/c 1'
_atom_sites_solution_hydrogens geom
_atom_sites_solution_primary heavy
_atom_sites_solution_secondary difmap
_audit_creation_method SHELXL
_cell_angle_alpha 90.00
_cell_angle_beta 129.466(7)
_cell_angle_gamma 90.00
_cell_formula_units_Z 4
_cell_length_a 32.110(6)
_cell_length_b 13.087(2)
_cell_length_c 20.620(3)
_cell_measurement_reflns_used 60
_cell_measurement_temperature 173(2)
_cell_measurement_theta_max 12.5
_cell_measurement_theta_min 3
_cell_volume 6689(2)
_computing_cell_refinement Siemens-XSCANS
_computing_data_collection Siemens-XSCANS
_computing_data_reduction Siemens-XSCANS
_computing_molecular_graphics Siemens-XP
_computing_publication_material SHELXL-93
_computing_structure_refinement 'SHELXL-93 (Sheldrick, 1993)'
_computing_structure_solution 'SHELXS-86 (Sheldrick, 1990)'
_diffrn_ambient_temperature 173(2)
_diffrn_measurement_device Siemens-P4
_diffrn_measurement_method theta-2theta
_diffrn_radiation_monochromator graphite
_diffrn_radiation_source 'fine-focus sealed tube'
_diffrn_radiation_type MoK\a
_diffrn_radiation_wavelength 0.71073
_diffrn_reflns_av_R_equivalents 0.0804
_diffrn_reflns_av_sigmaI/netI 0.1261
_diffrn_reflns_limit_h_max 34
_diffrn_reflns_limit_h_min 0
_diffrn_reflns_limit_k_max 14
_diffrn_reflns_limit_k_min -14
_diffrn_reflns_limit_l_max 17
_diffrn_reflns_limit_l_min -17
_diffrn_reflns_number 8076
_diffrn_reflns_theta_max 22.50
_diffrn_reflns_theta_min 2.46
_diffrn_standards_decay_% 0
_diffrn_standards_interval_count 247
_diffrn_standards_number 3
_exptl_absorpt_coefficient_mu 6.956
_exptl_absorpt_correction_T_max 0.961
_exptl_absorpt_correction_T_min 0.742
_exptl_absorpt_correction_type Psi-scans
_exptl_crystal_colour 'dark red'
_exptl_crystal_density_diffrn 1.806
_exptl_crystal_description plate
_exptl_crystal_F_000 3504
_exptl_crystal_size_max 0.25
_exptl_crystal_size_mid 0.20
_exptl_crystal_size_min 0.10
_refine_diff_density_max 1.203
_refine_diff_density_min -1.604
_refine_diff_density_rms 0.163
_refine_ls_extinction_method none
_refine_ls_goodness_of_fit_all 0.836
_refine_ls_goodness_of_fit_obs 0.982
_refine_ls_hydrogen_treatment riding
_refine_ls_matrix_type full
_refine_ls_number_parameters 380
_refine_ls_number_reflns 4088
_refine_ls_number_restraints 336
_refine_ls_restrained_S_all 0.914
_refine_ls_restrained_S_obs 0.932
_refine_ls_R_factor_all 0.0796
_refine_ls_R_factor_obs 0.0399
_refine_ls_shift/esd_max -0.001
_refine_ls_shift/esd_mean 0.000
_refine_ls_structure_factor_coef Fsqd
_refine_ls_weighting_details 'w=1/[\s^2^(Fo^2^)+(0.0133P)^2^+0.0000P] where P=(Fo^2^+2Fc^2^)/3'
_refine_ls_weighting_scheme calc
_refine_ls_wR_factor_all 0.0814
_refine_ls_wR_factor_obs 0.0662
_reflns_number_observed 2595
_reflns_number_total 4097
_reflns_observed_criterion >2sigma(I)
_cod_data_source_file ic9712939.cif
_cod_data_source_block concha4
_cod_depositor_comments
;
The following automatic conversions were performed:

'_geom_bond_publ_flag' value 'Y' changed to 'y' according to the
built-in table from CIF Core dictionary named 'cif_core.dic' version
2.4.1 from 2010-06-29 (20 times).

'_geom_angle_publ_flag' value 'Y'
changed to 'y' according to the built-in table from CIF Core
dictionary named 'cif_core.dic' version 2.4.1 from 2010-06-29 (47
times).

Automatic conversion script
Id: cif_fix_values 1673 2011-04-08 12:14:43Z adriana 

The following automatic conversions were performed:

'_refine_ls_weighting_scheme' value 'calc
w=1/[\s^2^(Fo^2^)+(0.0133P)^2^+0.0000P] where P=(Fo^2^+2Fc^2^)/3' was
changed to 'calc'. New tag '_refine_ls_weighting_details' was
created. The value of the new tag was set to
'w=1/[\s^2^(Fo^2^)+(0.0133P)^2^+0.0000P] where P=(Fo^2^+2Fc^2^)/3'.

Automatic conversion script
Id: cif_fix_values 3143 2015-03-26 13:38:13Z robertas 

The following automatic conversions were performed:

'_atom_sites_solution_primary' value 'Heavy-atom method' was changed
to 'heavy'.

Automatic conversion script
Id: cif_fix_values 6452 2018-10-05 10:23:21Z andrius 
;
_cod_original_cell_volume 6689.4(19)
_cod_original_sg_symbol_H-M 'P 1 21/c 1'
_cod_database_code 4323039

loop_
_symmetry_equiv_pos_as_xyz
'x, y, z'
'-x, y, -z+1/2'
'x+1/2, y+1/2, z'
'-x+1/2, y+1/2, -z+1/2'
'-x, -y, -z'
'x, -y, z-1/2'
'-x+1/2, -y+1/2, -z'
'x+1/2, -y+1/2, z-1/2'

loop_
_atom_site_aniso_label
_atom_site_aniso_U_11
_atom_site_aniso_U_22
_atom_site_aniso_U_33
_atom_site_aniso_U_23
_atom_site_aniso_U_13
_atom_site_aniso_U_12
Au1 0.0159(3) 0.0263(3) 0.0407(4) 0.0072(3) 0.0207(3) 0.0074(3)
Au2 0.0210(4) 0.0148(4) 0.0317(5) 0.000 0.0179(4) 0.000
V 0.0074(13) 0.0152(15) 0.029(2) 0.000 0.0101(14) 0.000
S1 0.009(2) 0.018(2) 0.028(2) -0.0027(15) 0.008(2) 0.0005(13)
S2 0.020(2) 0.025(2) 0.047(2) -0.013(2) 0.022(2) 0.000(2)
P1 0.015(2) 0.020(2) 0.031(2) 0.003(2) 0.016(2) 0.0046(14)
P2 0.019(2) 0.016(2) 0.031(2) -0.004(2) 0.016(2) 0.0012(14)
C11 0.002(5) 0.032(7) 0.035(7) 0.010(7) 0.006(5) -0.002(6)
C12 0.034(8) 0.022(7) 0.045(7) 0.007(7) 0.026(7) 0.004(6)
C13 0.016(7) 0.041(8) 0.039(7) 0.007(7) 0.011(7) 0.008(6)
C14 0.024(7) 0.045(9) 0.033(7) 0.010(7) 0.014(7) -0.011(6)
C15 0.033(8) 0.044(8) 0.041(7) -0.004(7) 0.027(7) -0.006(6)
C16 0.014(6) 0.034(7) 0.033(6) 0.004(7) 0.015(6) 0.006(6)
C21 0.004(6) 0.017(6) 0.031(6) 0.000(6) 0.006(6) -0.001(5)
C22 0.019(6) 0.030(7) 0.031(7) -0.004(6) 0.010(6) -0.005(6)
C23 0.016(6) 0.030(8) 0.046(7) 0.014(7) 0.015(6) 0.001(6)
C24 0.026(7) 0.020(7) 0.037(7) 0.004(7) 0.002(7) -0.011(6)
C25 0.038(7) 0.030(8) 0.032(7) -0.007(7) 0.012(7) 0.003(7)
C26 0.025(6) 0.026(7) 0.031(7) -0.009(7) 0.012(6) -0.013(6)
C31 0.021(6) 0.030(6) 0.032(8) 0.009(6) 0.022(6) -0.004(6)
C32 0.020(6) 0.040(7) 0.018(8) 0.008(6) 0.013(6) 0.016(6)
C33 0.039(6) 0.040(6) 0.050(10) 0.018(8) 0.027(7) 0.009(7)
C34 0.037(7) 0.045(7) 0.055(11) 0.023(8) 0.024(8) 0.015(7)
C35 0.025(6) 0.046(7) 0.065(11) 0.011(8) 0.023(8) 0.023(7)
C36 0.017(6) 0.041(7) 0.051(10) 0.003(7) 0.019(7) 0.013(6)
C41 0.028(6) 0.017(7) 0.044(7) 0.007(6) 0.027(6) 0.002(6)
C42 0.033(7) 0.094(12) 0.036(7) -0.002(9) 0.021(7) 0.027(8)
C43 0.026(6) 0.128(14) 0.056(9) -0.009(11) 0.015(7) 0.013(9)
C44 0.021(6) 0.072(11) 0.069(9) -0.017(9) 0.022(7) -0.001(7)
C45 0.036(6) 0.077(11) 0.068(8) 0.002(9) 0.043(7) 0.005(8)
C46 0.025(6) 0.058(9) 0.039(7) -0.006(8) 0.021(6) 0.002(7)
C51 0.052(6) 0.015(6) 0.068(10) -0.020(7) 0.050(8) -0.010(6)
C52 0.046(6) 0.035(7) 0.060(10) -0.002(7) 0.039(8) -0.010(7)
C53 0.057(8) 0.048(8) 0.074(12) -0.022(8) 0.043(9) -0.027(8)
C54 0.093(8) 0.034(7) 0.122(14) -0.034(9) 0.090(10) -0.040(8)
C55 0.099(8) 0.014(6) 0.154(16) -0.014(9) 0.101(11) -0.002(8)
C56 0.065(8) 0.022(7) 0.135(15) -0.029(9) 0.075(10) -0.014(7)
C61 0.008(6) 0.025(6) 0.040(7) 0.002(6) 0.016(6) 0.012(5)
C62 0.038(8) 0.033(7) 0.036(7) -0.009(7) 0.030(7) -0.002(7)
C63 0.031(8) 0.049(7) 0.035(7) -0.011(7) 0.020(7) -0.007(7)
C64 0.027(7) 0.050(7) 0.040(7) 0.006(8) 0.028(7) 0.004(7)
C65 0.040(8) 0.023(6) 0.044(8) 0.009(7) 0.036(7) 0.005(6)
C66 0.022(7) 0.027(6) 0.043(7) 0.003(6) 0.027(6) 0.003(5)

loop_
_atom_site_label
_atom_site_type_symbol
_atom_site_fract_x
_atom_site_fract_y
_atom_site_fract_z
_atom_site_U_iso_or_equiv
_atom_site_thermal_displace_type
_atom_site_occupancy
_atom_site_calc_flag
_atom_site_refinement_flags
_atom_site_disorder_group
Au1 Au 0.10090(2) 0.04683(4) 0.78473(3) 0.0258(2) Uani 1 d . .
Au2 Au 0.0000 0.27195(5) 0.7500 0.0217(2) Uani 1 d S .
V V 0.0000 0.0401(2) 0.7500 0.0184(7) Uani 1 d S .
S1 S 0.07168(10) 0.1364(2) 0.8495(2) 0.0209(8) Uani 1 d . .
S2 S 0.01717(11) -0.0546(2) 0.6848(2) 0.0303(9) Uani 1 d . .
P1 P 0.17023(11) 0.0189(2) 0.7838(2) 0.0212(8) Uani 1 d . .
P2 P -0.00787(11) 0.3595(2) 0.8417(2) 0.0212(8) Uani 1 d . .
C11 C 0.1495(4) 0.0320(8) 0.6779(8) 0.027(3) Uani 1 d DU .
C12 C 0.1150(4) 0.1111(8) 0.6294(8) 0.032(3) Uani 1 d DU .
H12 H 0.1033(4) 0.1541(8) 0.6522(8) 0.039 Uiso 1 calc R .
C13 C 0.0970(4) 0.1306(9) 0.5516(8) 0.037(3) Uani 1 d DU .
H13 H 0.0724(4) 0.1849(9) 0.5194(8) 0.044 Uiso 1 calc R .
C14 C 0.1156(4) 0.0681(8) 0.5187(9) 0.037(3) Uani 1 d DU .
H14 H 0.1038(4) 0.0810(8) 0.4640(9) 0.044 Uiso 1 calc R .
C15 C 0.1512(5) -0.0127(9) 0.5661(8) 0.037(3) Uani 1 d DU .
H15 H 0.1641(5) -0.0547(9) 0.5447(8) 0.044 Uiso 1 calc R .
C16 C 0.1667(4) -0.0290(9) 0.6437(8) 0.027(3) Uani 1 d DU .
H16 H 0.1904(4) -0.0844(9) 0.6760(8) 0.033 Uiso 1 calc R .
C21 C 0.2292(4) 0.1043(8) 0.8480(7) 0.021(3) Uani 1 d DU .
C22 C 0.2561(4) 0.1361(8) 0.8181(7) 0.030(3) Uani 1 d DU .
H22 H 0.2426(4) 0.1167(8) 0.7634(7) 0.037 Uiso 1 calc R .
C23 C 0.3024(4) 0.1958(8) 0.8683(8) 0.034(3) Uani 1 d DU .
H23 H 0.3209(4) 0.2177(8) 0.8488(8) 0.041 Uiso 1 calc R .
C24 C 0.3208(5) 0.2226(9) 0.9484(8) 0.041(3) Uani 1 d DU .
H24 H 0.3521(5) 0.2640(9) 0.9832(8) 0.049 Uiso 1 calc R .
C25 C 0.2950(5) 0.1907(9) 0.9782(8) 0.041(3) Uani 1 d DU .
H25 H 0.3085(5) 0.2087(9) 1.0331(8) 0.049 Uiso 1 calc R .
C26 C 0.2491(4) 0.1322(9) 0.9266(8) 0.032(3) Uani 1 d DU .
H26 H 0.2307(4) 0.1108(9) 0.9465(8) 0.038 Uiso 1 calc R .
C31 C 0.1994(4) -0.1091(9) 0.8230(7) 0.024(3) Uani 1 d DU .
C32 C 0.1690(4) -0.1853(8) 0.8212(7) 0.025(3) Uani 1 d DU .
H32 H 0.1338(4) -0.1703(8) 0.8021(7) 0.030 Uiso 1 calc R .
C33 C 0.1893(5) -0.2838(9) 0.8470(8) 0.043(3) Uani 1 d DU .
H33 H 0.1676(5) -0.3359(9) 0.8443(8) 0.052 Uiso 1 calc R .
C34 C 0.2404(5) -0.3067(10) 0.8765(9) 0.049(4) Uani 1 d DU .
H34 H 0.2546(5) -0.3735(10) 0.8965(9) 0.059 Uiso 1 calc R .
C35 C 0.2713(5) -0.2319(9) 0.8768(9) 0.049(4) Uani 1 d DU .
H35 H 0.3060(5) -0.2481(9) 0.8944(9) 0.059 Uiso 1 calc R .
C36 C 0.2510(4) -0.1327(9) 0.8511(8) 0.038(3) Uani 1 d DU .
H36 H 0.2724(4) -0.0810(9) 0.8528(8) 0.046 Uiso 1 calc R .
C41 C -0.0767(4) 0.3842(8) 0.8037(7) 0.027(3) Uani 1 d DU .
C42 C -0.1194(5) 0.3800(10) 0.7179(9) 0.056(4) Uani 1 d DU .
H42 H -0.1132(5) 0.3636(10) 0.6798(9) 0.067 Uiso 1 calc R .
C43 C -0.1725(5) 0.4004(12) 0.6879(10) 0.078(5) Uani 1 d DU .
H43 H -0.2019(5) 0.4006(12) 0.6293(10) 0.093 Uiso 1 calc R .
C44 C -0.1810(5) 0.4197(11) 0.7432(9) 0.058(4) Uani 1 d DU .
H44 H -0.2169(5) 0.4305(11) 0.7222(9) 0.070 Uiso 1 calc R .
C45 C -0.1402(5) 0.4241(10) 0.8273(10) 0.054(4) Uani 1 d DU .
H45 H -0.1472(5) 0.4390(10) 0.8647(10) 0.064 Uiso 1 calc R .
C46 C -0.0862(4) 0.4057(10) 0.8582(9) 0.040(3) Uani 1 d DU .
H46 H -0.0570(4) 0.4084(10) 0.9169(9) 0.048 Uiso 1 calc R .
C51 C 0.0228(4) 0.4839(8) 0.8638(8) 0.036(3) Uani 1 d DU .
C52 C 0.0785(5) 0.4877(9) 0.9086(8) 0.044(4) Uani 1 d DU .
H52 H 0.0985(5) 0.4257(9) 0.9282(8) 0.052 Uiso 1 calc R .
C53 C 0.1058(5) 0.5798(10) 0.9254(9) 0.059(4) Uani 1 d DU .
H53 H 0.1437(5) 0.5805(10) 0.9562(9) 0.070 Uiso 1 calc R .
C54 C 0.0769(5) 0.6694(10) 0.8966(10) 0.068(5) Uani 1 d DU .
H54 H 0.0951(5) 0.7323(10) 0.9079(10) 0.081 Uiso 1 calc R .
C55 C 0.0212(6) 0.6696(9) 0.8511(12) 0.074(5) Uani 1 d DU .
H55 H 0.0012(6) 0.7314(9) 0.8309(12) 0.089 Uiso 1 calc R .
C56 C -0.0041(6) 0.5751(9) 0.8362(11) 0.066(5) Uani 1 d DU .
H56 H -0.0420(6) 0.5744(9) 0.8052(11) 0.079 Uiso 1 calc R .
C61 C 0.0241(4) 0.3017(7) 0.9437(8) 0.024(3) Uani 1 d DU .
C62 C 0.0514(5) 0.3563(9) 1.0183(8) 0.031(3) Uani 1 d DU .
H62 H 0.0552(5) 0.4282(9) 1.0175(8) 0.037 Uiso 1 calc R .
C63 C 0.0735(5) 0.3081(10) 1.0944(8) 0.039(3) Uani 1 d DU .
H63 H 0.0939(5) 0.3456(10) 1.1455(8) 0.047 Uiso 1 calc R .
C64 C 0.0651(4) 0.2055(9) 1.0934(9) 0.035(3) Uani 1 d DU .
H64 H 0.0780(4) 0.1728(9) 1.1442(9) 0.041 Uiso 1 calc R .
C65 C 0.0387(5) 0.1485(9) 1.0216(8) 0.029(3) Uani 1 d DU .
H65 H 0.0341(5) 0.0771(9) 1.0233(8) 0.035 Uiso 1 calc R .
C66 C 0.0187(4) 0.1954(8) 0.9466(8) 0.026(3) Uani 1 d DU .
H66 H 0.0012(4) 0.1556(8) 0.8969(8) 0.031 Uiso 1 calc R .

loop_
_atom_type_symbol
_atom_type_description
_atom_type_scat_dispersion_real
_atom_type_scat_dispersion_imag
_atom_type_scat_source
C C 0.0033 0.0016 'International Tables Vol C Tables 4.2.6.8 and 6.1.1.4'
H H 0.0000 0.0000 'International Tables Vol C Tables 4.2.6.8 and 6.1.1.4'
P P 0.1023 0.0942 'International Tables Vol C Tables 4.2.6.8 and 6.1.1.4'
S S 0.1246 0.1234 'International Tables Vol C Tables 4.2.6.8 and 6.1.1.4'
V V 0.3005 0.5294 'International Tables Vol C Tables 4.2.6.8 and 6.1.1.4'
Au Au -2.0133 8.8022 'International Tables Vol C Tables 4.2.6.8 and 6.1.1.4'

loop_
_geom_angle_atom_site_label_1
_geom_angle_atom_site_label_2
_geom_angle_atom_site_label_3
_geom_angle
_geom_angle_site_symmetry_1
_geom_angle_site_symmetry_3
_geom_angle_publ_flag
P1 Au1 S1 145.66(11) . . y
P1 Au1 S2 117.18(11) . . y
S1 Au1 S2 97.11(9) . . y
P1 Au1 V 164.00(9) . . y
S1 Au1 V 50.33(8) . . y
S2 Au1 V 46.82(8) . . y
P2 Au2 P2 121.8(2) . 2_556 y
P2 Au2 S1 118.44(10) . 2_556 y
P2 Au2 S1 101.10(11) 2_556 2_556 y
P2 Au2 S1 101.10(10) . . y
P2 Au2 S1 118.44(10) 2_556 . y
S1 Au2 S1 93.10(13) 2_556 . y
P2 Au2 V 119.09(8) . . y
P2 Au2 V 119.09(8) 2_556 . y
S1 Au2 V 46.55(6) 2_556 . y
S1 Au2 V 46.55(6) . . y
S2 V S2 109.3(2) 2_556 . y
S2 V S1 105.85(12) 2_556 . y
S2 V S1 111.93(10) . . y
S2 V S1 111.93(10) 2_556 2_556 y
S2 V S1 105.85(12) . 2_556 y
S1 V S1 112.1(2) . 2_556 y
S2 V Au1 57.92(7) 2_556 2_556 y
S2 V Au1 124.53(10) . 2_556 y
S1 V Au1 123.53(10) . 2_556 y
S1 V Au1 54.06(7) 2_556 2_556 y
S2 V Au1 124.53(10) 2_556 . y
S2 V Au1 57.92(8) . . y
S1 V Au1 54.06(7) . . y
S1 V Au1 123.53(10) 2_556 . y
Au1 V Au1 176.45(11) 2_556 . y
S2 V Au2 125.37(11) 2_556 . y
S2 V Au2 125.37(11) . . y
S1 V Au2 56.04(9) . . y
S1 V Au2 56.04(9) 2_556 . y
Au1 V Au2 88.23(6) 2_556 . y
Au1 V Au2 88.23(6) . . y
V S1 Au1 75.62(10) . . y
V S1 Au2 77.40(10) . . y
Au1 S1 Au2 111.33(13) . . y
V S2 Au1 75.25(10) . . y
C31 P1 C11 107.8(5) . . ?
C31 P1 C21 103.4(5) . . ?
C11 P1 C21 103.2(5) . . ?
C31 P1 Au1 111.8(3) . . y
C11 P1 Au1 112.2(3) . . y
C21 P1 Au1 117.5(3) . . y
C51 P2 C61 105.5(5) . . ?
C51 P2 C41 105.3(5) . . ?
C61 P2 C41 101.9(5) . . ?
C51 P2 Au2 108.8(4) . . y
C61 P2 Au2 117.1(3) . . y
C41 P2 Au2 117.1(4) . . y
C12 C11 C16 117.3(12) . . ?
C12 C11 P1 116.7(9) . . ?
C16 C11 P1 126.0(9) . . ?
C13 C12 C11 123.3(12) . . ?
C12 C13 C14 118.1(12) . . ?
C15 C14 C13 120.6(13) . . ?
C16 C15 C14 117.8(12) . . ?
C15 C16 C11 122.8(11) . . ?
C26 C21 C22 119.4(11) . . ?
C26 C21 P1 120.5(8) . . ?
C22 C21 P1 120.0(9) . . ?
C23 C22 C21 120.2(11) . . ?
C22 C23 C24 118.0(11) . . ?
C25 C24 C23 122.0(12) . . ?
C24 C25 C26 118.6(12) . . ?
C21 C26 C25 121.9(11) . . ?
C32 C31 C36 118.9(11) . . ?
C32 C31 P1 119.5(8) . . ?
C36 C31 P1 121.6(8) . . ?
C31 C32 C33 120.5(10) . . ?
C34 C33 C32 120.7(12) . . ?
C33 C34 C35 119.8(13) . . ?
C34 C35 C36 119.4(11) . . ?
C31 C36 C35 120.6(11) . . ?
C46 C41 C42 120.0(11) . . ?
C46 C41 P2 121.4(9) . . ?
C42 C41 P2 118.6(9) . . ?
C41 C42 C43 119.1(13) . . ?
C44 C43 C42 119.7(14) . . ?
C43 C44 C45 122.5(13) . . ?
C44 C45 C46 118.2(13) . . ?
C41 C46 C45 120.4(12) . . ?
C56 C51 C52 116.7(12) . . ?
C56 C51 P2 125.7(9) . . ?
C52 C51 P2 117.5(8) . . ?
C53 C52 C51 122.0(12) . . ?
C54 C53 C52 118.9(12) . . ?
C53 C54 C55 121.2(13) . . ?
C54 C55 C56 117.5(13) . . ?
C51 C56 C55 123.6(12) . . ?
C62 C61 C66 118.0(12) . . ?
C62 C61 P2 124.1(9) . . ?
C66 C61 P2 117.8(9) . . ?
C61 C62 C63 121.6(12) . . ?
C64 C63 C62 118.2(12) . . ?
C63 C64 C65 122.2(13) . . ?
C64 C65 C66 119.7(11) . . ?
C65 C66 C61 120.2(12) . . ?

loop_
_geom_bond_atom_site_label_1
_geom_bond_atom_site_label_2
_geom_bond_distance
_geom_bond_site_symmetry_2
_geom_bond_publ_flag
Au1 P1 2.268(3) . y
Au1 S1 2.374(3) . y
Au1 S2 2.489(3) . y
Au1 V 2.8405(7) . y
Au2 P2 2.358(3) . y
Au2 P2 2.358(3) 2_556 y
Au2 S1 2.579(3) 2_556 y
Au2 S1 2.579(3) . y
Au2 V 3.034(3) . y
V S2 2.142(3) 2_556 y
V S2 2.142(3) . y
V S1 2.257(3) . y
V S1 2.257(3) 2_556 y
V Au1 2.8405(7) 2_556 y
P1 C31 1.837(12) . y
P1 C11 1.840(13) . y
P1 C21 1.845(11) . y
P2 C51 1.805(11) . y
P2 C61 1.818(13) . y
P2 C41 1.846(11) . y
C11 C12 1.376(13) . ?
C11 C16 1.393(13) . ?
C12 C13 1.339(15) . ?
C13 C14 1.415(14) . ?
C14 C15 1.400(13) . ?
C15 C16 1.356(14) . ?
C21 C26 1.362(14) . ?
C21 C22 1.406(13) . ?
C22 C23 1.391(13) . ?
C23 C24 1.400(15) . ?
C24 C25 1.372(14) . ?
C25 C26 1.378(13) . ?
C31 C32 1.381(13) . ?
C31 C36 1.397(12) . ?
C32 C33 1.389(13) . ?
C33 C34 1.371(13) . ?
C34 C35 1.392(14) . ?
C35 C36 1.397(14) . ?
C41 C46 1.368(14) . ?
C41 C42 1.388(14) . ?
C42 C43 1.422(14) . ?
C43 C44 1.35(2) . ?
C44 C45 1.36(2) . ?
C45 C46 1.436(14) . ?
C51 C56 1.366(14) . ?
C51 C52 1.400(13) . ?
C52 C53 1.398(14) . ?
C53 C54 1.374(15) . ?
C54 C55 1.39(2) . ?
C55 C56 1.403(14) . ?
C61 C62 1.391(14) . ?
C61 C66 1.408(13) . ?
C62 C63 1.40(2) . ?
C63 C64 1.367(14) . ?
C64 C65 1.367(14) . ?
C65 C66 1.385(14) . ?
